data_4336480
loop_
_publ_author_name
'Aimee M. Bryan'
'Gary J. Long'
'Fernande Grandjean'
'Philip P. Power'

_publ_section_title
;
 Synthesis, Spectroscopic Characterization, and Determination of the
 Solution Association Energy of the Dimer [Co{N(SiMe3)2}2]2: Magnetic
 Studies of Low-Coordinate Co(II) Silylamides [Co{N(SiMe3)2}2L] (L = PMe3,
 Pyridine, and THF) and Related Species That Reveal Evidence of Very Large
 Zero-Field Splittings
;
_journal_name_full 'Inorganic Chemistry'
_journal_page_first 12152
_journal_page_last 12160
_journal_paper_doi 10.1021/ic402019w
_journal_volume 52
_journal_year 2013
_chemical_formula_moiety 'C24 H72 Co2 N4 Si8'
_chemical_formula_sum 'C24 H72 Co2 N4 Si8'
_chemical_formula_weight 759.43
_chemical_name_systematic
;
 ?
;
_space_group_crystal_system monoclinic
_space_group_IT_number 15
_space_group_name_Hall '-C 2yc'
_space_group_name_H-M_alt 'C 1 2/c 1'
_symmetry_space_group_name_Hall '-C 2yc'
_symmetry_space_group_name_H-M 'C 1 2/c 1'
_atom_sites_solution_hydrogens geom
_audit_creation_method SHELXL-2013
_cell_angle_alpha 90
_cell_angle_beta 117.794(2)
_cell_angle_gamma 90
_cell_formula_units_Z 4
_cell_length_a 17.966(3)
_cell_length_b 14.634(2)
_cell_length_c 18.133(4)
_cell_measurement_reflns_used 9810
_cell_measurement_temperature 90
_cell_measurement_theta_max 33.09
_cell_measurement_theta_min 2.54
_cell_volume 4217.4(13)
_computing_cell_refinement 'SAINT V8.32B (Bruker, 2013)'
_computing_data_collection 'Apex2 (Bruker, 2013)'
_computing_data_reduction 'SAINT V8.32B (Bruker, 2013)'
_computing_molecular_graphics 'OLEX2 (Dolomanov, 2013)'
_computing_publication_material 'SHELXL-2013 (Sheldrick, 2013)'
_computing_structure_refinement 'SHELXL-2013 (Sheldrick, 2013)'
_computing_structure_solution 'SHELXL-2013 (Sheldrick, 2013)'
_diffrn_ambient_temperature 90
_diffrn_measured_fraction_theta_full 0.999
_diffrn_measured_fraction_theta_max 0.953
_diffrn_measurement_device_type 'Bruker ApexII'
_diffrn_measurement_method \w
_diffrn_radiation_type MoK\a
_diffrn_radiation_wavelength 0.71073
_diffrn_reflns_av_R_equivalents 0.0285
_diffrn_reflns_av_unetI/netI 0.0230
_diffrn_reflns_Laue_measured_fraction_full 0.999
_diffrn_reflns_Laue_measured_fraction_max 0.953
_diffrn_reflns_limit_h_max 27
_diffrn_reflns_limit_h_min -26
_diffrn_reflns_limit_k_max 21
_diffrn_reflns_limit_k_min -22
_diffrn_reflns_limit_l_max 27
_diffrn_reflns_limit_l_min -27
_diffrn_reflns_number 36656
_diffrn_reflns_point_group_measured_fraction_full 0.999
_diffrn_reflns_point_group_measured_fraction_max 0.953
_diffrn_reflns_theta_full 25.242
_diffrn_reflns_theta_max 33.307
_diffrn_reflns_theta_min 2.539
_diffrn_source 'fine-focus sealed tube'
_exptl_absorpt_coefficient_mu 1.034
_exptl_absorpt_correction_T_max 0.747
_exptl_absorpt_correction_T_min 0.688
_exptl_absorpt_correction_type multi-scan
_exptl_absorpt_process_details 'SADABS-2012/1 (Sheldrick)'
_exptl_crystal_colour 'red green dichroic'
_exptl_crystal_density_diffrn 1.196
_exptl_crystal_description needle
_exptl_crystal_F_000 1640
_exptl_crystal_size_max 0.237
_exptl_crystal_size_mid 0.091
_exptl_crystal_size_min 0.066
_refine_diff_density_max 0.373
_refine_diff_density_min -0.338
_refine_diff_density_rms 0.098
_refine_ls_extinction_method none
_refine_ls_goodness_of_fit_ref 0.947
_refine_ls_hydrogen_treatment constr
_refine_ls_matrix_type full
_refine_ls_number_parameters 186
_refine_ls_number_reflns 7764
_refine_ls_number_restraints 0
_refine_ls_restrained_S_all 0.947
_refine_ls_R_factor_all 0.0288
_refine_ls_R_factor_gt 0.0238
_refine_ls_shift/su_max 0.001
_refine_ls_shift/su_mean 0.000
_refine_ls_structure_factor_coef Fsqd
_refine_ls_weighting_details 'w=1/[\s^2^(Fo^2^)+(0.0323P)^2^+2.6877P] where P=(Fo^2^+2Fc^2^)/3'
_refine_ls_weighting_scheme calc
_refine_ls_wR_factor_gt 0.0622
_refine_ls_wR_factor_ref 0.0654
_reflns_Friedel_coverage 0.000
_reflns_number_gt 6778
_reflns_number_total 7764
_reflns_threshold_expression 'I > 2\s(I)'
_cod_data_source_file ic402019w_si_002.cif
_cod_data_source_block amb71c_a
_cod_original_cell_volume 4217.4(14)
_cod_database_code 4336480
_shelx_space_group_comment
;
The symmetry employed for this shelxl refinement is uniquely defined
by the following loop, which should always be used as a source of
symmetry information in preference to the above space-group names.
They are only intended as comments.
;
_shelxl_version_number 2013-3

loop_
_space_group_symop_operation_xyz
'x, y, z'
'-x, y, -z+1/2'
'x+1/2, y+1/2, z'
'-x+1/2, y+1/2, -z+1/2'
'-x, -y, -z'
'x, -y, z-1/2'
'-x+1/2, -y+1/2, -z'
'x+1/2, -y+1/2, z-1/2'

loop_
_atom_site_label
_atom_site_type_symbol
_atom_site_fract_x
_atom_site_fract_y
_atom_site_fract_z
_atom_site_U_iso_or_equiv
_atom_site_adp_type
_atom_site_occupancy
_atom_site_site_symmetry_order
_atom_site_calc_flag
_atom_site_refinement_flags_posn
_atom_site_refinement_flags_adp
_atom_site_refinement_flags_occupancy
Co1 Co 0.0000 0.09326(2) 0.2500 0.01605(4) Uani 1 2 d S T P
Co2 Co 0.0000 -0.08348(2) 0.2500 0.01607(4) Uani 1 2 d S T P
Si1 Si 0.04988(2) 0.28454(2) 0.34282(2) 0.02466(6) Uani 1 1 d . . .
Si2 Si 0.00804(2) -0.27449(2) 0.17160(2) 0.02582(6) Uani 1 1 d . . .
Si3 Si -0.18071(2) -0.03994(2) 0.12776(2) 0.02111(6) Uani 1 1 d . . .
Si4 Si -0.13815(2) 0.05016(2) 0.28904(2) 0.02039(6) Uani 1 1 d . . .
N1 N 0.0000 0.22401(7) 0.2500 0.0206(2) Uani 1 2 d S T P
N2 N 0.0000 -0.21403(7) 0.2500 0.0213(2) Uani 1 2 d S T P
N3 N -0.09893(5) 0.00466(5) 0.22246(5) 0.01677(13) Uani 1 1 d . . .
C1 C 0.13212(8) 0.21390(9) 0.42795(8) 0.0376(3) Uani 1 1 d . . .
H1A H 0.1084 0.1561 0.4311 0.056 Uiso 1 1 calc R U .
H1B H 0.1517 0.2454 0.4802 0.056 Uiso 1 1 calc R U .
H1C H 0.1784 0.2040 0.4163 0.056 Uiso 1 1 calc R U .
C2 C 0.10879(11) 0.38615(9) 0.33396(10) 0.0474(3) Uani 1 1 d . . .
H2A H 0.1492 0.3665 0.3167 0.071 Uiso 1 1 calc R U .
H2B H 0.1373 0.4160 0.3871 0.071 Uiso 1 1 calc R U .
H2C H 0.0700 0.4280 0.2936 0.071 Uiso 1 1 calc R U .
C3 C -0.02275(9) 0.32826(9) 0.38333(8) 0.0390(3) Uani 1 1 d . . .
H3A H -0.0645 0.3674 0.3424 0.059 Uiso 1 1 calc R U .
H3B H 0.0091 0.3621 0.4338 0.059 Uiso 1 1 calc R U .
H3C H -0.0499 0.2776 0.3945 0.059 Uiso 1 1 calc R U .
C4 C 0.05828(9) -0.20414(9) 0.12038(8) 0.0381(3) Uani 1 1 d . . .
H4A H 0.0344 -0.1439 0.1095 0.057 Uiso 1 1 calc R U .
H4B H 0.0484 -0.2323 0.0688 0.057 Uiso 1 1 calc R U .
H4C H 0.1177 -0.2002 0.1566 0.057 Uiso 1 1 calc R U .
C5 C 0.07720(9) -0.37784(9) 0.21104(10) 0.0433(3) Uani 1 1 d . . .
H5A H 0.1326 -0.3595 0.2517 0.065 Uiso 1 1 calc R U .
H5B H 0.0803 -0.4077 0.1654 0.065 Uiso 1 1 calc R U .
H5C H 0.0541 -0.4192 0.2362 0.065 Uiso 1 1 calc R U .
C6 C -0.09551(9) -0.31557(10) 0.08686(9) 0.0457(3) Uani 1 1 d . . .
H6A H -0.1218 -0.3547 0.1104 0.068 Uiso 1 1 calc R U .
H6B H -0.0864 -0.3489 0.0462 0.068 Uiso 1 1 calc R U .
H6C H -0.1313 -0.2641 0.0607 0.068 Uiso 1 1 calc R U .
C7 C -0.21662(7) -0.15424(7) 0.14547(7) 0.0297(2) Uani 1 1 d . . .
H7A H -0.1687 -0.1930 0.1753 0.045 Uiso 1 1 calc R U .
H7B H -0.2533 -0.1816 0.0927 0.045 Uiso 1 1 calc R U .
H7C H -0.2463 -0.1467 0.1774 0.045 Uiso 1 1 calc R U .
C8 C -0.27862(7) 0.03137(9) 0.07829(8) 0.0333(2) Uani 1 1 d . . .
H8A H -0.3024 0.0366 0.1158 0.050 Uiso 1 1 calc R U .
H8B H -0.3186 0.0029 0.0275 0.050 Uiso 1 1 calc R U .
H8C H -0.2650 0.0911 0.0663 0.050 Uiso 1 1 calc R U .
C9 C -0.14397(8) -0.05493(9) 0.04765(7) 0.0334(2) Uani 1 1 d . . .
H9A H -0.1362 0.0039 0.0288 0.050 Uiso 1 1 calc R U .
H9B H -0.1852 -0.0888 0.0013 0.050 Uiso 1 1 calc R U .
H9C H -0.0916 -0.0876 0.0717 0.050 Uiso 1 1 calc R U .
C10 C -0.21844(7) -0.02088(9) 0.30098(8) 0.0325(2) Uani 1 1 d . . .
H10A H -0.2683 -0.0253 0.2483 0.049 Uiso 1 1 calc R U .
H10B H -0.2321 0.0071 0.3410 0.049 Uiso 1 1 calc R U .
H10C H -0.1961 -0.0809 0.3198 0.049 Uiso 1 1 calc R U .
C11 C -0.18848(7) 0.16459(7) 0.25249(7) 0.0291(2) Uani 1 1 d . . .
H11A H -0.1499 0.2046 0.2455 0.044 Uiso 1 1 calc R U .
H11B H -0.2029 0.1900 0.2930 0.044 Uiso 1 1 calc R U .
H11C H -0.2385 0.1579 0.2002 0.044 Uiso 1 1 calc R U .
C12 C -0.04810(8) 0.06550(8) 0.39535(7) 0.0308(2) Uani 1 1 d . . .
H12A H -0.0289 0.0068 0.4208 0.046 Uiso 1 1 calc R U .
H12B H -0.0660 0.1010 0.4288 0.046 Uiso 1 1 calc R U .
H12C H -0.0031 0.0966 0.3913 0.046 Uiso 1 1 calc R U .

loop_
_atom_site_aniso_label
_atom_site_aniso_U_11
_atom_site_aniso_U_22
_atom_site_aniso_U_33
_atom_site_aniso_U_23
_atom_site_aniso_U_13
_atom_site_aniso_U_12
Co1 0.01556(8) 0.01428(7) 0.01894(8) 0.000 0.00857(6) 0.000
Co2 0.01535(7) 0.01410(7) 0.01731(8) 0.000 0.00639(6) 0.000
Si1 0.02966(14) 0.01825(12) 0.02897(14) -0.00425(10) 0.01611(12) -0.00419(10)
Si2 0.02504(13) 0.01837(12) 0.03210(15) -0.00558(10) 0.01169(12) -0.00051(10)
Si3 0.01682(11) 0.02261(12) 0.01994(12) -0.00059(9) 0.00524(9) -0.00125(9)
Si4 0.01874(11) 0.02262(12) 0.02344(12) 0.00014(9) 0.01288(10) -0.00017(9)
N1 0.0233(5) 0.0149(5) 0.0257(5) 0.000 0.0132(4) 0.000
N2 0.0204(5) 0.0142(5) 0.0256(5) 0.000 0.0076(4) 0.000
N3 0.0143(3) 0.0173(3) 0.0184(3) 0.0005(2) 0.0073(3) 0.0002(2)
C1 0.0304(6) 0.0383(6) 0.0346(6) -0.0053(5) 0.0071(5) -0.0037(5)
C2 0.0659(9) 0.0320(6) 0.0495(8) -0.0127(6) 0.0314(7) -0.0262(6)
C3 0.0487(7) 0.0371(6) 0.0386(6) -0.0064(5) 0.0265(6) 0.0048(5)
C4 0.0490(7) 0.0343(6) 0.0358(6) -0.0027(5) 0.0238(6) -0.0021(5)
C5 0.0449(7) 0.0252(5) 0.0686(9) 0.0028(6) 0.0336(7) 0.0102(5)
C6 0.0372(6) 0.0453(7) 0.0460(7) -0.0240(6) 0.0123(6) -0.0082(6)
C7 0.0241(5) 0.0256(5) 0.0331(5) -0.0025(4) 0.0080(4) -0.0065(4)
C8 0.0211(5) 0.0348(6) 0.0328(5) 0.0034(4) 0.0032(4) 0.0022(4)
C9 0.0398(6) 0.0361(6) 0.0252(5) -0.0052(4) 0.0161(5) -0.0040(5)
C10 0.0281(5) 0.0346(5) 0.0441(6) 0.0037(5) 0.0247(5) -0.0014(4)
C11 0.0265(5) 0.0259(5) 0.0395(6) -0.0008(4) 0.0192(4) 0.0042(4)
C12 0.0340(5) 0.0346(5) 0.0232(5) -0.0021(4) 0.0129(4) -0.0028(4)

loop_
_atom_type_symbol
_atom_type_description
_atom_type_scat_dispersion_real
_atom_type_scat_dispersion_imag
_atom_type_scat_source
C C 0.0033 0.0016 'International Tables Vol C Tables 4.2.6.8 and 6.1.1.4'
H H 0.0000 0.0000 'International Tables Vol C Tables 4.2.6.8 and 6.1.1.4'
N N 0.0061 0.0033 'International Tables Vol C Tables 4.2.6.8 and 6.1.1.4'
Si Si 0.0817 0.0704 'International Tables Vol C Tables 4.2.6.8 and 6.1.1.4'
Co Co 0.3494 0.9721 'International Tables Vol C Tables 4.2.6.8 and 6.1.1.4'

loop_
_geom_angle_atom_site_label_1
_geom_angle_atom_site_label_2
_geom_angle_atom_site_label_3
_geom_angle
_geom_angle_site_symmetry_1
_geom_angle_site_symmetry_3
N1 Co1 N3 128.91(2) . .
N1 Co1 N3 128.91(2) . 2
N3 Co1 N3 102.19(4) . 2
N1 Co1 Co2 180.0 . .
N3 Co1 Co2 51.09(2) . .
N3 Co1 Co2 51.09(2) 2 .
N2 Co2 N3 128.76(2) . .
N2 Co2 N3 128.76(2) . 2
N3 Co2 N3 102.48(4) . 2
N2 Co2 Co1 180.0 . .
N3 Co2 Co1 51.24(2) . .
N3 Co2 Co1 51.24(2) 2 .
N1 Si1 C1 111.69(5) . .
N1 Si1 C2 112.23(5) . .
C1 Si1 C2 104.39(7) . .
N1 Si1 C3 114.41(5) . .
C1 Si1 C3 106.85(6) . .
C2 Si1 C3 106.59(7) . .
N2 Si2 C5 113.08(6) . .
N2 Si2 C4 111.63(5) . .
C5 Si2 C4 104.21(6) . .
N2 Si2 C6 113.86(5) . .
C5 Si2 C6 106.36(7) . .
C4 Si2 C6 107.02(7) . .
N3 Si3 C9 111.13(5) . .
N3 Si3 C7 110.90(5) . .
C9 Si3 C7 107.66(6) . .
N3 Si3 C8 115.14(5) . .
C9 Si3 C8 106.63(6) . .
C7 Si3 C8 104.93(5) . .
N3 Si4 C12 108.56(5) . .
N3 Si4 C10 116.07(5) . .
C12 Si4 C10 106.94(6) . .
N3 Si4 C11 111.84(5) . .
C12 Si4 C11 107.55(5) . .
C10 Si4 C11 105.48(5) . .
Si1 N1 Si1 118.64(7) 2 .
Si1 N1 Co1 120.68(3) 2 .
Si1 N1 Co1 120.68(3) . .
Si2 N2 Si2 118.75(7) 2 .
Si2 N2 Co2 120.62(3) 2 .
Si2 N2 Co2 120.63(3) . .
Si3 N3 Si4 112.32(4) . .
Si3 N3 Co2 103.57(4) . .
Si4 N3 Co2 129.58(4) . .
Si3 N3 Co1 133.84(4) . .
Si4 N3 Co1 99.72(4) . .
Co2 N3 Co1 77.67(3) . .
Si1 C1 H1A 109.5 . .
Si1 C1 H1B 109.5 . .
H1A C1 H1B 109.5 . .
Si1 C1 H1C 109.5 . .
H1A C1 H1C 109.5 . .
H1B C1 H1C 109.5 . .
Si1 C2 H2A 109.5 . .
Si1 C2 H2B 109.5 . .
H2A C2 H2B 109.5 . .
Si1 C2 H2C 109.5 . .
H2A C2 H2C 109.5 . .
H2B C2 H2C 109.5 . .
Si1 C3 H3A 109.5 . .
Si1 C3 H3B 109.5 . .
H3A C3 H3B 109.5 . .
Si1 C3 H3C 109.5 . .
H3A C3 H3C 109.5 . .
H3B C3 H3C 109.5 . .
Si2 C4 H4A 109.5 . .
Si2 C4 H4B 109.5 . .
H4A C4 H4B 109.5 . .
Si2 C4 H4C 109.5 . .
H4A C4 H4C 109.5 . .
H4B C4 H4C 109.5 . .
Si2 C5 H5A 109.5 . .
Si2 C5 H5B 109.5 . .
H5A C5 H5B 109.5 . .
Si2 C5 H5C 109.5 . .
H5A C5 H5C 109.5 . .
H5B C5 H5C 109.5 . .
Si2 C6 H6A 109.5 . .
Si2 C6 H6B 109.5 . .
H6A C6 H6B 109.5 . .
Si2 C6 H6C 109.5 . .
H6A C6 H6C 109.5 . .
H6B C6 H6C 109.5 . .
Si3 C7 H7A 109.5 . .
Si3 C7 H7B 109.5 . .
H7A C7 H7B 109.5 . .
Si3 C7 H7C 109.5 . .
H7A C7 H7C 109.5 . .
H7B C7 H7C 109.5 . .
Si3 C8 H8A 109.5 . .
Si3 C8 H8B 109.5 . .
H8A C8 H8B 109.5 . .
Si3 C8 H8C 109.5 . .
H8A C8 H8C 109.5 . .
H8B C8 H8C 109.5 . .
Si3 C9 H9A 109.5 . .
Si3 C9 H9B 109.5 . .
H9A C9 H9B 109.5 . .
Si3 C9 H9C 109.5 . .
H9A C9 H9C 109.5 . .
H9B C9 H9C 109.5 . .
Si4 C10 H10A 109.5 . .
Si4 C10 H10B 109.5 . .
H10A C10 H10B 109.5 . .
Si4 C10 H10C 109.5 . .
H10A C10 H10C 109.5 . .
H10B C10 H10C 109.5 . .
Si4 C11 H11A 109.5 . .
Si4 C11 H11B 109.5 . .
H11A C11 H11B 109.5 . .
Si4 C11 H11C 109.5 . .
H11A C11 H11C 109.5 . .
H11B C11 H11C 109.5 . .
Si4 C12 H12A 109.5 . .
Si4 C12 H12B 109.5 . .
H12A C12 H12B 109.5 . .
Si4 C12 H12C 109.5 . .
H12A C12 H12C 109.5 . .
H12B C12 H12C 109.5 . .

loop_
_geom_bond_atom_site_label_1
_geom_bond_atom_site_label_2
_geom_bond_distance
_geom_bond_site_symmetry_2
Co1 N1 1.9135(12) .
Co1 N3 2.0645(8) .
Co1 N3 2.0645(8) 2
Co1 Co2 2.5865(5) .
Co2 N2 1.9106(11) .
Co2 N3 2.0602(8) .
Co2 N3 2.0603(8) 2
Si1 N1 1.7361(7) .
Si1 C1 1.8730(13) .
Si1 C2 1.8750(13) .
Si1 C3 1.8829(13) .
Si2 N2 1.7368(7) .
Si2 C5 1.8746(13) .
Si2 C4 1.8758(13) .
Si2 C6 1.8755(13) .
Si3 N3 1.7834(9) .
Si3 C9 1.8678(12) .
Si3 C7 1.8736(11) .
Si3 C8 1.8752(12) .
Si4 N3 1.7862(9) .
Si4 C12 1.8642(12) .
Si4 C10 1.8707(11) .
Si4 C11 1.8715(11) .
N1 Si1 1.7360(7) 2
N2 Si2 1.7368(7) 2
C1 H1A 0.9600 .
C1 H1B 0.9600 .
C1 H1C 0.9600 .
C2 H2A 0.9600 .
C2 H2B 0.9600 .
C2 H2C 0.9600 .
C3 H3A 0.9600 .
C3 H3B 0.9600 .
C3 H3C 0.9600 .
C4 H4A 0.9600 .
C4 H4B 0.9600 .
C4 H4C 0.9600 .
C5 H5A 0.9600 .
C5 H5B 0.9600 .
C5 H5C 0.9600 .
C6 H6A 0.9600 .
C6 H6B 0.9600 .
C6 H6C 0.9600 .
C7 H7A 0.9600 .
C7 H7B 0.9600 .
C7 H7C 0.9600 .
C8 H8A 0.9600 .
C8 H8B 0.9600 .
C8 H8C 0.9600 .
C9 H9A 0.9600 .
C9 H9B 0.9600 .
C9 H9C 0.9600 .
C10 H10A 0.9600 .
C10 H10B 0.9600 .
C10 H10C 0.9600 .
C11 H11A 0.9600 .
C11 H11B 0.9600 .
C11 H11C 0.9600 .
C12 H12A 0.9600 .
C12 H12B 0.9600 .
C12 H12C 0.9600 .

loop_
_geom_torsion_atom_site_label_1
_geom_torsion_atom_site_label_2
_geom_torsion_atom_site_label_3
_geom_torsion_atom_site_label_4
_geom_torsion
_geom_torsion_site_symmetry_4
C1 Si1 N1 Si1 -157.93(5) 2
C2 Si1 N1 Si1 -41.09(6) 2
C3 Si1 N1 Si1 80.52(5) 2
C1 Si1 N1 Co1 22.07(5) .
C2 Si1 N1 Co1 138.91(6) .
C3 Si1 N1 Co1 -99.48(5) .
C5 Si2 N2 Si2 -39.92(5) 2
C4 Si2 N2 Si2 -157.05(5) 2
C6 Si2 N2 Si2 81.64(6) 2
C5 Si2 N2 Co2 140.08(5) .
C4 Si2 N2 Co2 22.95(5) .
C6 Si2 N2 Co2 -98.36(6) .
C9 Si3 N3 Si4 163.28(5) .
C7 Si3 N3 Si4 -77.01(6) .
C8 Si3 N3 Si4 41.93(7) .
C9 Si3 N3 Co2 -52.86(6) .
C7 Si3 N3 Co2 66.85(5) .
C8 Si3 N3 Co2 -174.21(5) .
C9 Si3 N3 Co1 32.96(8) .
C7 Si3 N3 Co1 152.67(6) .
C8 Si3 N3 Co1 -88.39(7) .
C12 Si4 N3 Si3 164.96(5) .
C10 Si4 N3 Si3 44.53(7) .
C11 Si4 N3 Si3 -76.55(6) .
C12 Si4 N3 Co2 33.02(7) .
C10 Si4 N3 Co2 -87.40(7) .
C11 Si4 N3 Co2 151.52(5) .
C12 Si4 N3 Co1 -48.96(5) .
C10 Si4 N3 Co1 -169.38(5) .
C11 Si4 N3 Co1 69.54(5) .
